data_4309964
loop_
_publ_author_name
'Maria Pia Donzello'
'Rita Agostinetto'
'Svetlana S. Ivanova'
'Masato Fujimori'
'Yosuke Suzuki'
'Hirofumi Yoshikawa'
'Jing Shen'
'Kunio Awaga'
'Claudio Ercolani'
'Karl M. Kadish'
'Pavel A. Stuzhin'

_publ_section_title
;
Tetrakis(thiadiazole)porphyrazines. 4. Direct Template Synthesis,
Structure, General Physicochemical Behavior, and Redox Properties of AlIII,
GaIII, and InIII Complexes
;
_journal_name_full 'Inorganic Chemistry'
_journal_page_first 8539
_journal_page_last 8551
_journal_paper_doi 10.1021/ic050866b
_journal_volume 44
_journal_year 2005
_chemical_formula_sum 'C16 Al Cl N16 S4'
_chemical_formula_weight 606.99
_chemical_name_common Porphyrazinealuminiumchloride
_space_group_IT_number 2
_symmetry_cell_setting triclinic
_symmetry_space_group_name_Hall '-P 1'
_symmetry_space_group_name_H-M 'P -1'
_atom_sites_solution_primary direct
_atom_sites_solution_secondary difmap
_audit_creation_method SHELXL-97
_cell_angle_alpha 70.72(3)
_cell_angle_beta 79.76(3)
_cell_angle_gamma 90.06(3)
_cell_formula_units_Z 4
_cell_length_a 12.470(14)
_cell_length_b 12.464(13)
_cell_length_c 13.947(12)
_cell_measurement_reflns_used 5463
_cell_measurement_temperature 173(2)
_cell_measurement_theta_max 27.4835
_cell_measurement_theta_min 3.0448
_cell_volume 2009(4)
_computing_molecular_graphics 'ORTEP 3 for windows'
_computing_structure_refinement 'SHELXL-97 (Sheldrick, 1997)'
_computing_structure_solution 'SHELXS-97 (Sheldrick, 1990)'
_diffrn_ambient_temperature 173(2)
_diffrn_measured_fraction_theta_full 0.976
_diffrn_measured_fraction_theta_max 0.976
_diffrn_measurement_device_type 'Rigaku Mercury CCD'
_diffrn_measurement_method \w
_diffrn_radiation_monochromator graphite
_diffrn_radiation_source 'fine-focus sealed tube'
_diffrn_radiation_type MoK\a
_diffrn_radiation_wavelength 0.71070
_diffrn_reflns_av_R_equivalents 0.0622
_diffrn_reflns_av_sigmaI/netI 0.0786
_diffrn_reflns_limit_h_max 13
_diffrn_reflns_limit_h_min -13
_diffrn_reflns_limit_k_max 13
_diffrn_reflns_limit_k_min -13
_diffrn_reflns_limit_l_max 15
_diffrn_reflns_limit_l_min -13
_diffrn_reflns_number 9810
_diffrn_reflns_theta_full 22.50
_diffrn_reflns_theta_max 22.50
_diffrn_reflns_theta_min 3.04
_exptl_absorpt_coefficient_mu 0.703
_exptl_absorpt_correction_T_max 1.0
_exptl_absorpt_correction_T_min 0.9621
_exptl_absorpt_correction_type multi-scan
_exptl_crystal_colour purple
_exptl_crystal_density_diffrn 2.006
_exptl_crystal_density_method 'not measured'
_exptl_crystal_description block
_exptl_crystal_F_000 1208
_exptl_crystal_size_max 0.20
_exptl_crystal_size_mid 0.20
_exptl_crystal_size_min 0.20
_refine_diff_density_max 3.405
_refine_diff_density_min -1.988
_refine_diff_density_rms 0.339
_refine_ls_extinction_coef 0.027(9)
_refine_ls_extinction_expression Fc^*^=kFc[1+0.001xFc^2^\l^3^/sin(2\q)]^-1/4^
_refine_ls_extinction_method SHELXL
_refine_ls_goodness_of_fit_ref 2.065
_refine_ls_matrix_type full
_refine_ls_number_parameters 481
_refine_ls_number_reflns 5126
_refine_ls_number_restraints 0
_refine_ls_restrained_S_all 2.065
_refine_ls_R_factor_all 0.1719
_refine_ls_R_factor_gt 0.1626
_refine_ls_shift/su_max 0.002
_refine_ls_shift/su_mean 0.000
_refine_ls_structure_factor_coef Fsqd
_refine_ls_weighting_details 'calc w=1/[\s^2^(Fo^2^)+(0.2000P)^2^+0.0000P] where P=(Fo^2^+2Fc^2^)/3'
_refine_ls_weighting_scheme calc
_refine_ls_wR_factor_gt 0.4681
_refine_ls_wR_factor_ref 0.4738
_reflns_number_gt 4209
_reflns_number_total 5126
_reflns_threshold_expression >2sigma(I)
_cod_data_source_file ic050866bsi20050817_100106.cif
_cod_data_source_block TTDPzAlCl
_cod_depositor_comments
;
The following automatic conversions were performed:
'_exptl_absorpt_correction_type' value 'Multi-scan' changed to
'multi-scan' according to
'/home/saulius/struct/CIF-dictionaries/cif_core.dic' dictionary named
'cif_core.dic' version 2.4.1 from 2010-06-29.

Automatic conversion script
Id: cif_fix_enum 1527 2010-12-29 10:47:43Z saulius 
;
_cod_original_cell_volume 2009(3)
_cod_original_formula_sum 'C16 Al Cl N16 S4 '
_cod_database_code 4309964

loop_
_symmetry_equiv_pos_as_xyz
'x, y, z'
'-x, -y, -z'

loop_
_atom_site_label
_atom_site_type_symbol
_atom_site_fract_x
_atom_site_fract_y
_atom_site_fract_z
_atom_site_U_iso_or_equiv
_atom_site_adp_type
_atom_site_occupancy
_atom_site_symmetry_multiplicity
_atom_site_calc_flag
_atom_site_refinement_flags
_atom_site_disorder_assembly
_atom_site_disorder_group
Al1 Al 0.5755(3) 0.4189(3) 0.3377(3) 0.0111(11) Uani 1 1 d . . .
Al2 Al 1.1104(3) -0.0156(3) 0.1627(3) 0.0109(11) Uani 1 1 d . . .
S3 S 0.6647(3) 0.2410(3) 0.1117(3) 0.0199(11) Uani 1 1 d . . .
S4 S 1.0204(3) 0.1636(3) 0.3935(3) 0.0215(11) Uani 1 1 d . . .
S6 S 1.3561(3) 0.4619(3) 0.1059(3) 0.0183(10) Uani 1 1 d . . .
S7 S 0.8874(3) -0.4517(3) 0.1067(3) 0.0203(10) Uani 1 1 d . . .
S9 S 0.1071(3) 0.6316(3) 0.3935(3) 0.0188(10) Uani 1 1 d . . .
S10 S 1.5732(3) -0.2383(3) 0.1289(3) 0.0198(11) Uani 1 1 d . . .
Cl1 Cl 0.6087(2) 0.4835(3) 0.1696(2) 0.0164(10) Uani 1 1 d . . .
N11 N 1.4065(8) 0.3373(8) 0.1093(7) 0.007(2) Uiso 1 1 d . . .
C7 C 1.3008(10) 0.1566(10) 0.1238(9) 0.009(3) Uiso 1 1 d . . .
N9 N 0.7821(9) 0.2845(9) 0.1225(9) 0.022(3) Uani 1 1 d . . .
N1 N 0.1362(8) 0.5090(9) 0.3820(7) 0.011(2) Uiso 1 1 d . . .
C5 C 0.3914(10) 0.2539(11) 0.3638(10) 0.020(3) Uani 1 1 d . . .
C8 C 1.1362(11) 0.2361(11) 0.1328(10) 0.015(3) Uani 1 1 d . . .
N17 N 0.6514(9) 0.1458(10) 0.3749(8) 0.021(3) Uani 1 1 d . . .
N2 N 0.2260(9) 0.6843(10) 0.3940(8) 0.020(3) Uiso 1 1 d . . .
N6 N 0.4997(8) 0.2696(9) 0.3672(7) 0.015(3) Uani 1 1 d . . .
C11 C 0.8936(11) 0.3063(11) 0.3715(11) 0.020(3) Uani 1 1 d . . .
N10 N 0.6928(8) 0.1136(9) 0.1073(7) 0.013(2) Uiso 1 1 d . . .
C4 C 0.4097(11) 0.5856(11) 0.3789(10) 0.021(3) Uani 1 1 d . . .
N15 N 0.8995(9) 0.1122(9) 0.3888(8) 0.018(3) Uiso 1 1 d . . .
N4 N 0.4846(9) 0.6619(9) 0.3865(8) 0.016(3) Uani 1 1 d . . .
N13 N 1.3782(8) 0.0843(9) 0.1202(7) 0.012(2) Uiso 1 1 d . . .
N18 N 0.7073(9) 0.3344(9) 0.3669(8) 0.017(3) Uani 1 1 d . . .
C12 C 0.7257(10) 0.2245(10) 0.3757(9) 0.011(3) Uiso 1 1 d . . .
N19 N 1.1883(9) 0.1373(9) 0.1309(8) 0.017(3) Uani 1 1 d . . .
N5 N 0.3099(9) 0.3244(9) 0.3640(8) 0.019(3) Uiso 1 1 d . . .
N14 N 1.0325(8) 0.2553(9) 0.1380(8) 0.014(3) Uiso 1 1 d . . .
C9 C 1.2191(10) 0.3217(11) 0.1257(9) 0.014(3) Uiso 1 1 d . . .
N3 N 0.4306(9) 0.4767(10) 0.3723(8) 0.019(3) Uani 1 1 d . . .
C13 C 0.8392(10) 0.2040(10) 0.3782(9) 0.010(3) Uiso 1 1 d . . .
N12 N 1.2265(8) 0.4318(9) 0.1173(7) 0.011(2) Uiso 1 1 d . . .
C6 C 0.5488(10) 0.1657(11) 0.3729(9) 0.015(3) Uiso 1 1 d . . .
C14 C 0.8097(10) 0.3877(12) 0.3657(10) 0.018(3) Uani 1 1 d . . .
N16 N 0.9942(10) 0.2927(11) 0.3827(9) 0.028(3) Uani 1 1 d . . .
C1 C 0.2442(10) 0.5062(11) 0.3749(9) 0.011(3) Uiso 1 1 d . . .
C10 C 1.3217(10) 0.2716(10) 0.1187(9) 0.011(3) Uiso 1 1 d . . .
C2 C 0.2957(9) 0.6047(10) 0.3842(8) 0.009(3) Uiso 1 1 d . . .
C3 C 0.3305(10) 0.4274(11) 0.3709(10) 0.014(3) Uani 1 1 d . . .
Cl2 Cl 1.0765(3) -0.0788(3) 0.3303(2) 0.0171(10) Uani 1 1 d . . .
N29 N 1.0101(8) -0.4277(9) 0.1175(7) 0.012(2) Uiso 1 1 d . . .
N20 N 0.6405(8) 0.5487(9) 0.3720(7) 0.013(2) Uiso 1 1 d . . .
N26 N 1.0448(9) -0.1421(9) 0.1287(7) 0.017(3) Uani 1 1 d . . .
N30 N 0.8328(9) -0.3331(10) 0.1082(7) 0.017(3) Uani 1 1 d . . .
N27 N 1.1988(8) -0.2643(9) 0.1370(8) 0.015(3) Uani 1 1 d . . .
C20 C 0.9390(10) -0.1564(11) 0.1219(9) 0.015(3) Uiso 1 1 d . . .
C17 C 0.9602(10) 0.1776(11) 0.1352(9) 0.016(3) Uani 1 1 d . . .
C15 C 0.7709(10) 0.6772(10) 0.3732(9) 0.009(3) Uiso 1 1 d . . .
C18 C 1.3583(11) -0.0205(11) 0.1267(9) 0.016(3) Uiso 1 1 d . . .
C21 C 1.0969(10) -0.2431(11) 0.1327(9) 0.013(3) Uiso 1 1 d . . .
N28 N 0.8602(9) -0.0807(9) 0.1124(7) 0.014(3) Uani 1 1 d . . .
N22 N 0.9759(9) 0.0684(9) 0.1303(8) 0.015(3) Uiso 1 1 d . . .
N21 N 0.8315(8) 0.4943(9) 0.3608(8) 0.015(3) Uiso 1 1 d . . .
C16 C 0.7521(10) 0.5642(11) 0.3663(9) 0.017(3) Uiso 1 1 d . . .
N23 N 1.2550(8) -0.0761(9) 0.1311(7) 0.013(2) Uiso 1 1 d . . .
C29 C 1.0167(10) -0.3229(11) 0.1237(9) 0.014(3) Uiso 1 1 d . . .
C22 C 0.6706(10) 0.7259(11) 0.3822(10) 0.016(3) Uiso 1 1 d . . .
C24 C 0.4676(11) 0.0825(12) 0.3724(10) 0.021(3) Uiso 1 1 d . . .
C31 C 1.4389(10) -0.1045(11) 0.1257(9) 0.013(3) Uiso 1 1 d . . .
N31 N 1.4496(9) -0.2912(10) 0.1333(8) 0.021(3) Uani 1 1 d . . .
C26 C 0.7973(10) 0.1068(10) 0.1172(9) 0.011(3) Uiso 1 1 d . . .
N32 N 1.5453(9) -0.1101(10) 0.1226(8) 0.024(3) Uiso 1 1 d . . .
C27 C 0.8468(10) 0.2009(11) 0.1289(9) 0.013(3) Uiso 1 1 d . . .
C25 C 0.3669(10) 0.1385(10) 0.3684(9) 0.009(3) Uiso 1 1 d . . .
C28 C 0.8788(10) 0.0218(11) 0.1200(9) 0.014(3) Uiso 1 1 d . . .
C30 C 0.9176(10) -0.2682(10) 0.1149(9) 0.010(3) Uiso 1 1 d . . .
C23 C 0.5866(11) 0.6418(11) 0.3816(10) 0.017(3) Uani 1 1 d . . .
C32 C 1.3856(10) -0.2050(11) 0.1320(9) 0.016(3) Uiso 1 1 d . . .
C33 C 1.2710(11) -0.1858(11) 0.1330(10) 0.016(3) Uiso 1 1 d . . .
S11 S 0.8037(3) 0.8574(3) 0.3841(3) 0.0210(11) Uani 1 1 d . . .
S12 S 0.3315(3) -0.0518(3) 0.3772(3) 0.0193(10) Uani 1 1 d . . .
N33 N 0.8536(8) 0.7392(9) 0.3710(7) 0.011(2) Uiso 1 1 d . . .
N35 N 0.4554(10) -0.0238(9) 0.3792(8) 0.021(3) Uani 1 1 d . . .
N36 N 0.2807(10) 0.0707(11) 0.3694(9) 0.028(3) Uani 1 1 d . . .
N34 N 0.6736(9) 0.8264(9) 0.3913(8) 0.019(3) Uiso 1 1 d . . .

loop_
_atom_site_aniso_label
_atom_site_aniso_U_11
_atom_site_aniso_U_22
_atom_site_aniso_U_33
_atom_site_aniso_U_23
_atom_site_aniso_U_13
_atom_site_aniso_U_12
Al1 0.006(2) 0.014(2) 0.014(2) -0.0064(17) -0.0013(15) 0.0022(16)
Al2 0.011(2) 0.005(2) 0.017(2) -0.0035(16) -0.0052(16) 0.0027(16)
S3 0.015(2) 0.022(2) 0.030(2) -0.0152(16) -0.0112(15) 0.0098(15)
S4 0.012(2) 0.019(2) 0.035(2) -0.0083(17) -0.0092(16) 0.0042(15)
S6 0.017(2) 0.014(2) 0.025(2) -0.0080(15) -0.0060(15) -0.0008(15)
S7 0.016(2) 0.014(2) 0.033(2) -0.0110(16) -0.0058(15) -0.0023(15)
S9 0.0135(19) 0.015(2) 0.031(2) -0.0099(15) -0.0071(15) 0.0067(15)
S10 0.0102(19) 0.019(2) 0.028(2) -0.0030(16) -0.0074(15) 0.0028(15)
Cl1 0.0129(18) 0.0184(19) 0.0181(18) -0.0059(14) -0.0037(13) 0.0002(14)
N9 0.019(6) 0.007(6) 0.032(7) 0.000(5) 0.000(5) 0.009(5)
C5 0.013(8) 0.012(7) 0.021(7) 0.006(6) 0.012(6) 0.005(6)
C8 0.019(7) 0.009(7) 0.021(7) -0.007(6) -0.014(6) 0.007(6)
N17 0.015(6) 0.016(6) 0.028(7) 0.001(5) -0.007(5) 0.006(5)
N6 0.013(6) 0.018(6) 0.011(5) -0.007(5) 0.006(4) 0.005(5)
C11 0.015(8) 0.015(8) 0.036(8) -0.018(6) -0.001(6) 0.002(6)
C4 0.021(8) 0.015(8) 0.016(7) 0.004(6) 0.004(6) -0.006(6)
N4 0.020(7) 0.008(6) 0.015(6) -0.003(5) 0.010(5) 0.003(5)
N18 0.012(6) 0.021(6) 0.022(6) -0.014(5) 0.000(5) 0.002(5)
N19 0.015(6) 0.010(6) 0.026(6) -0.002(5) -0.009(5) 0.007(5)
N3 0.011(6) 0.027(7) 0.015(6) -0.004(5) 0.004(5) -0.013(5)
C14 0.008(7) 0.023(8) 0.018(7) -0.002(6) -0.001(5) 0.003(6)
N16 0.016(7) 0.035(8) 0.035(7) -0.009(6) -0.014(5) 0.008(6)
C3 0.007(7) 0.010(7) 0.028(7) -0.008(6) -0.009(6) -0.001(6)
Cl2 0.0175(19) 0.0143(18) 0.0201(18) -0.0063(14) -0.0037(14) 0.0031(14)
N26 0.021(6) 0.024(7) 0.004(5) -0.002(5) -0.001(4) -0.001(5)
N30 0.020(6) 0.027(7) 0.006(5) -0.008(5) 0.000(5) -0.003(5)
N27 0.009(6) 0.016(6) 0.030(6) -0.015(5) -0.014(5) 0.008(5)
C17 0.014(7) 0.020(8) 0.008(6) 0.000(5) 0.006(5) -0.001(6)
N28 0.014(6) 0.016(6) 0.010(5) -0.001(5) -0.003(4) 0.000(5)
N31 0.017(6) 0.023(7) 0.026(6) -0.010(5) -0.009(5) 0.008(5)
C23 0.020(8) 0.016(8) 0.021(7) -0.013(6) -0.005(6) 0.014(6)
S11 0.020(2) 0.014(2) 0.031(2) -0.0105(16) -0.0035(16) -0.0028(15)
S12 0.019(2) 0.013(2) 0.030(2) -0.0104(16) -0.0090(16) 0.0016(15)
N35 0.028(7) 0.015(6) 0.023(6) -0.003(5) -0.016(5) 0.009(5)
N36 0.024(7) 0.038(8) 0.025(6) -0.015(6) -0.002(5) 0.020(6)

loop_
_atom_type_symbol
_atom_type_description
_atom_type_scat_dispersion_real
_atom_type_scat_dispersion_imag
_atom_type_scat_source
Al Al 0.0645 0.0514 'International Tables Vol C Tables 4.2.6.8 and 6.1.1.4'
Cl Cl 0.1484 0.1585 'International Tables Vol C Tables 4.2.6.8 and 6.1.1.4'
S S 0.1246 0.1234 'International Tables Vol C Tables 4.2.6.8 and 6.1.1.4'
N N 0.0061 0.0033 'International Tables Vol C Tables 4.2.6.8 and 6.1.1.4'
C C 0.0033 0.0016 'International Tables Vol C Tables 4.2.6.8 and 6.1.1.4'

loop_
_geom_angle_atom_site_label_1
_geom_angle_atom_site_label_2
_geom_angle_atom_site_label_3
_geom_angle
_geom_angle_site_symmetry_1
_geom_angle_site_symmetry_3
_geom_angle_publ_flag
N6 Al1 N18 86.6(5) . . ?
N6 Al1 N3 87.8(5) . . ?
N18 Al1 N3 155.9(5) . . ?
N6 Al1 N20 156.2(4) . . ?
N18 Al1 N20 89.0(4) . . ?
N3 Al1 N20 86.9(5) . . ?
N6 Al1 Cl1 101.8(3) . . ?
N18 Al1 Cl1 101.5(3) . . ?
N3 Al1 Cl1 102.6(3) . . ?
N20 Al1 Cl1 101.9(3) . . ?
N23 Al2 N26 87.4(5) . . ?
N23 Al2 N19 88.2(5) . . ?
N26 Al2 N19 155.6(4) . . ?
N23 Al2 N22 156.2(4) . . ?
N26 Al2 N22 87.0(5) . . ?
N19 Al2 N22 87.4(4) . . ?
N23 Al2 Cl2 101.8(3) . . ?
N26 Al2 Cl2 102.2(3) . . ?
N19 Al2 Cl2 102.2(3) . . ?
N22 Al2 Cl2 102.0(3) . . ?
N9 S3 N10 99.8(5) . . ?
N16 S4 N15 100.5(6) . . ?
N12 S6 N11 100.9(5) . . ?
N29 S7 N30 101.8(5) . . ?
N2 S9 N1 101.9(6) . . ?
N32 S10 N31 99.6(6) . . ?
C10 N11 S6 104.4(8) . . ?
N13 C7 N19 127.7(11) . . ?
N13 C7 C10 123.7(11) . . ?
N19 C7 C10 108.6(11) . . ?
C27 N9 S3 107.7(9) . . ?
C1 N1 S9 105.2(8) . . ?
N5 C5 N6 130.3(13) . . ?
N5 C5 C25 119.1(12) . . ?
N6 C5 C25 110.4(11) . . ?
N14 C8 N19 129.1(12) . . ?
N14 C8 C9 123.0(12) . . ?
N19 C8 C9 107.9(11) . . ?
C6 N17 C12 122.7(12) . . ?
C2 N2 S9 105.2(9) . . ?
C5 N6 C6 107.6(10) . . ?
C5 N6 Al1 124.4(9) . . ?
C6 N6 Al1 126.8(8) . . ?
N16 C11 C13 112.0(13) . . ?
N16 C11 C14 142.3(13) . . ?
C13 C11 C14 105.1(12) . . ?
C26 N10 S3 103.3(8) . . ?
N4 C4 N3 126.1(12) . . ?
N4 C4 C2 123.0(12) . . ?
N3 C4 C2 110.7(11) . . ?
C13 N15 S4 102.0(8) . . ?
C23 N4 C4 121.3(12) . . ?
C18 N13 C7 123.3(11) . . ?
C12 N18 C14 106.6(10) . . ?
C12 N18 Al1 129.0(8) . . ?
C14 N18 Al1 123.7(9) . . ?
N17 C12 N18 125.8(11) . . ?
N17 C12 C13 123.5(12) . . ?
N18 C12 C13 110.6(11) . . ?
C8 N19 C7 109.0(10) . . ?
C8 N19 Al2 124.5(8) . . ?
C7 N19 Al2 125.4(8) . . ?
C5 N5 C3 119.0(12) . . ?
C8 N14 C17 121.0(12) . . ?
N12 C9 C10 114.0(11) . . ?
N12 C9 C8 138.6(12) . . ?
C10 C9 C8 107.2(11) . . ?
C3 N3 C4 106.4(11) . . ?
C3 N3 Al1 125.2(9) . . ?
C4 N3 Al1 126.9(8) . . ?
N15 C13 C11 116.8(11) . . ?
N15 C13 C12 135.1(11) . . ?
C11 C13 C12 108.0(11) . . ?
C9 N12 S6 104.8(9) . . ?
N17 C6 N6 126.9(12) . . ?
N17 C6 C24 123.7(13) . . ?
N6 C6 C24 109.4(11) . . ?
N21 C14 N18 128.5(12) . . ?
N21 C14 C11 121.8(12) . . ?
N18 C14 C11 109.7(11) . . ?
C11 N16 S4 108.5(10) . . ?
N1 C1 C2 114.2(11) . . ?
N1 C1 C3 139.8(12) . . ?
C2 C1 C3 105.6(10) . . ?
N11 C10 C9 115.8(11) . . ?
N11 C10 C7 136.8(12) . . ?
C9 C10 C7 107.3(11) . . ?
N2 C2 C4 139.8(12) . . ?
N2 C2 C1 113.5(10) . . ?
C4 C2 C1 106.8(11) . . ?
N5 C3 N3 128.1(12) . . ?
N5 C3 C1 121.4(11) . . ?
N3 C3 C1 110.4(11) . . ?
C29 N29 S7 107.0(9) . . ?
C23 N20 C16 111.6(10) . . ?
C23 N20 Al1 125.2(8) . . ?
C16 N20 Al1 121.9(8) . . ?
C20 N26 C21 109.2(10) . . ?
C20 N26 Al2 126.3(9) . . ?
C21 N26 Al2 123.0(8) . . ?
C30 N30 S7 103.6(8) . . ?
C21 N27 C33 121.8(12) . . ?
N26 C20 N28 129.5(12) . . ?
N26 C20 C30 110.3(11) . . ?
N28 C20 C30 120.0(11) . . ?
N14 C17 N22 129.7(12) . . ?
N14 C17 C27 122.5(12) . . ?
N22 C17 C27 107.7(11) . . ?
N33 C15 C22 115.6(11) . . ?
N33 C15 C16 136.2(12) . . ?
C22 C15 C16 108.2(11) . . ?
N13 C18 N23 128.1(12) . . ?
N13 C18 C31 126.0(12) . . ?
N23 C18 C31 105.9(10) . . ?
N27 C21 N26 128.9(11) . . ?
N27 C21 C29 123.8(12) . . ?
N26 C21 C29 107.1(10) . . ?
C28 N28 C20 120.3(11) . . ?
C28 N22 C17 109.6(10) . . ?
C28 N22 Al2 126.3(8) . . ?
C17 N22 Al2 123.0(8) . . ?
C16 N21 C14 121.1(12) . . ?
N21 C16 N20 130.6(12) . . ?
N21 C16 C15 122.8(12) . . ?
N20 C16 C15 106.5(11) . . ?
C33 N23 C18 109.2(10) . . ?
C33 N23 Al2 125.0(8) . . ?
C18 N23 Al2 124.4(8) . . ?
N29 C29 C30 112.5(11) . . ?
N29 C29 C21 139.7(12) . . ?
C30 C29 C21 107.8(11) . . ?
N34 C22 C15 115.5(12) . . ?
N34 C22 C23 137.4(12) . . ?
C15 C22 C23 107.0(11) . . ?
N35 C24 C25 112.4(12) . . ?
N35 C24 C6 141.5(13) . . ?
C25 C24 C6 106.0(12) . . ?
N32 C31 C32 114.3(12) . . ?
N32 C31 C18 137.3(12) . . ?
C32 C31 C18 108.4(11) . . ?
C32 N31 S10 104.2(9) . . ?
N10 C26 C27 116.5(11) . . ?
N10 C26 C28 135.9(11) . . ?
C27 C26 C28 107.6(11) . . ?
C31 N32 S10 106.6(10) . . ?
N9 C27 C26 112.5(11) . . ?
N9 C27 C17 139.5(12) . . ?
C26 C27 C17 107.7(11) . . ?
N36 C25 C24 113.6(11) . . ?
N36 C25 C5 139.7(12) . . ?
C24 C25 C5 106.6(11) . . ?
N28 C28 N22 128.0(12) . . ?
N28 C28 C26 124.6(12) . . ?
N22 C28 C26 107.4(10) . . ?
N30 C30 C29 115.1(11) . . ?
N30 C30 C20 139.4(12) . . ?
C29 C30 C20 105.4(11) . . ?
N4 C23 N20 130.7(12) . . ?
N4 C23 C22 122.6(12) . . ?
N20 C23 C22 106.7(11) . . ?
N31 C32 C31 115.2(12) . . ?
N31 C32 C33 136.6(12) . . ?
C31 C32 C33 108.2(12) . . ?
N27 C33 N23 128.6(12) . . ?
N27 C33 C32 123.1(12) . . ?
N23 C33 C32 108.3(11) . . ?
N34 S11 N33 99.0(5) . . ?
N35 S12 N36 100.7(6) . . ?
C15 N33 S11 105.3(8) . . ?
C24 N35 S12 108.9(10) . . ?
C25 N36 S12 104.4(9) . . ?
C22 N34 S11 104.6(9) . . ?

loop_
_geom_bond_atom_site_label_1
_geom_bond_atom_site_label_2
_geom_bond_distance
_geom_bond_site_symmetry_2
_geom_bond_publ_flag
Al1 N6 1.970(11) . ?
Al1 N18 1.984(11) . ?
Al1 N3 1.985(12) . ?
Al1 N20 2.037(11) . ?
Al1 Cl1 2.173(5) . ?
Al2 N23 1.988(11) . ?
Al2 N26 2.003(11) . ?
Al2 N19 2.014(11) . ?
Al2 N22 2.019(11) . ?
Al2 Cl2 2.168(5) . ?
S3 N9 1.609(12) . ?
S3 N10 1.646(11) . ?
S4 N16 1.605(13) . ?
S4 N15 1.658(11) . ?
S6 N12 1.627(10) . ?
S6 N11 1.665(10) . ?
S7 N29 1.601(11) . ?
S7 N30 1.633(12) . ?
S9 N2 1.623(11) . ?
S9 N1 1.624(11) . ?
S10 N32 1.613(12) . ?
S10 N31 1.659(12) . ?
N11 C10 1.298(15) . ?
C7 N13 1.327(15) . ?
C7 N19 1.404(16) . ?
C7 C10 1.432(17) . ?
N9 C27 1.308(16) . ?
N1 C1 1.333(16) . ?
C5 N5 1.345(16) . ?
C5 N6 1.375(17) . ?
C5 C25 1.448(18) . ?
C8 N14 1.309(16) . ?
C8 N19 1.399(16) . ?
C8 C9 1.452(18) . ?
N17 C6 1.307(17) . ?
N17 C12 1.353(16) . ?
N2 C2 1.345(16) . ?
N6 C6 1.417(16) . ?
C11 N16 1.296(18) . ?
C11 C13 1.411(18) . ?
C11 C14 1.452(18) . ?
N10 C26 1.334(16) . ?
C4 N4 1.374(17) . ?
C4 N3 1.411(18) . ?
C4 C2 1.434(18) . ?
N15 C13 1.351(16) . ?
N4 C23 1.291(17) . ?
N13 C18 1.299(16) . ?
N18 C12 1.358(16) . ?
N18 C14 1.432(16) . ?
C12 C13 1.443(17) . ?
N5 C3 1.347(17) . ?
N14 C17 1.336(16) . ?
C9 N12 1.340(16) . ?
C9 C10 1.426(17) . ?
N3 C3 1.397(15) . ?
C6 C24 1.451(18) . ?
C14 N21 1.333(17) . ?
C1 C2 1.439(17) . ?
C1 C3 1.465(17) . ?
N29 C29 1.340(16) . ?
N20 C23 1.374(16) . ?
N20 C16 1.390(16) . ?
N26 C20 1.355(16) . ?
N26 C21 1.407(16) . ?
N30 C30 1.365(15) . ?
N27 C21 1.306(16) . ?
N27 C33 1.310(16) . ?
C20 N28 1.356(16) . ?
C20 C30 1.456(17) . ?
C17 N22 1.398(17) . ?
C17 C27 1.457(18) . ?
C15 N33 1.278(15) . ?
C15 C22 1.394(17) . ?
C15 C16 1.463(18) . ?
C18 N23 1.444(16) . ?
C18 C31 1.454(17) . ?
C21 C29 1.459(17) . ?
N28 C28 1.339(17) . ?
N22 C28 1.392(16) . ?
N21 C16 1.328(17) . ?
N23 C33 1.375(17) . ?
C29 C30 1.418(17) . ?
C22 N34 1.302(17) . ?
C22 C23 1.484(18) . ?
C24 N35 1.303(17) . ?
C24 C25 1.438(18) . ?
C31 N32 1.323(17) . ?
C31 C32 1.386(18) . ?
N31 C32 1.336(16) . ?
C26 C27 1.393(18) . ?
C26 C28 1.466(17) . ?
C25 N36 1.362(17) . ?
C32 C33 1.448(18) . ?
S11 N34 1.645(11) . ?
S11 N33 1.653(11) . ?
S12 N35 1.591(12) . ?
S12 N36 1.631(12) . ?
